data_7219431
loop_
_publ_author_name
'Singh, Namita'
'Vishnoi, Pratap'
'Anantharaman, Ganapathi'

_publ_section_title
;
 Coordination polymers based on copper carboxylates and angular
 2,5-bis(imidazol-1-yl)thiophene (thim2) ligand: sequential structural
 transformations
;
_journal_issue 10
_journal_name_full CrystEngComm
_journal_page_first 2153
_journal_paper_doi 10.1039/C4CE02428A
_journal_volume 17
_journal_year 2015
_chemical_formula_moiety 'C14 H14 Cu N4 O4 S'
_chemical_formula_sum 'C14 H14 Cu N4 O4 S'
_chemical_formula_weight 397.89
_chemical_name_common 'Coordination polymer'
_chemical_name_systematic
;
 ?
;
_space_group_IT_number 14
_symmetry_cell_setting monoclinic
_symmetry_space_group_name_Hall '-P 2yn'
_symmetry_space_group_name_H-M 'P 1 21/n 1'
_atom_sites_solution_hydrogens geom
_atom_sites_solution_primary direct
_atom_sites_solution_secondary difmap
_audit_creation_method SHELXL-97
_audit_update_record
;
2014-09-10 deposited with the CCDC.
2015-01-28 downloaded from the CCDC.
;
_cell_angle_alpha 90.00
_cell_angle_beta 94.855(4)
_cell_angle_gamma 90.00
_cell_formula_units_Z 4
_cell_length_a 9.671(2)
_cell_length_b 16.721(3)
_cell_length_c 9.760(2)
_cell_measurement_reflns_used 1290
_cell_measurement_temperature 100(2)
_cell_measurement_theta_max 24.28
_cell_measurement_theta_min 2.42
_cell_volume 1572.6(5)
_computing_cell_refinement 'Bruker SMART'
_computing_data_collection 'Bruker SMART'
_computing_data_reduction 'Bruker SAINT'
_computing_structure_refinement 'SHELXL-97 (Sheldrick, 1997)'
_computing_structure_solution 'SHELXS-97 (Sheldrick, 1990)'
_diffrn_ambient_temperature 100(2)
_diffrn_measured_fraction_theta_full 0.992
_diffrn_measured_fraction_theta_max 0.992
_diffrn_measurement_device_type 'CCD area detector'
_diffrn_measurement_method 'phi and omega scans'
_diffrn_radiation_monochromator graphite
_diffrn_radiation_source 'fine-focus sealed tube'
_diffrn_radiation_type MoK\a
_diffrn_radiation_wavelength 0.71073
_diffrn_reflns_av_R_equivalents 0.0573
_diffrn_reflns_av_sigmaI/netI 0.0740
_diffrn_reflns_limit_h_max 12
_diffrn_reflns_limit_h_min -12
_diffrn_reflns_limit_k_max 21
_diffrn_reflns_limit_k_min -18
_diffrn_reflns_limit_l_max 8
_diffrn_reflns_limit_l_min -12
_diffrn_reflns_number 9297
_diffrn_reflns_theta_full 27.00
_diffrn_reflns_theta_max 27.00
_diffrn_reflns_theta_min 2.42
_exptl_absorpt_coefficient_mu 1.549
_exptl_absorpt_correction_T_max 0.9550
_exptl_absorpt_correction_T_min 0.9266
_exptl_absorpt_correction_type empirical
_exptl_absorpt_process_details sadabs
_exptl_crystal_colour blue
_exptl_crystal_density_diffrn 1.681
_exptl_crystal_density_method 'not measured'
_exptl_crystal_description block
_exptl_crystal_F_000 812
_exptl_crystal_size_max 0.05
_exptl_crystal_size_mid 0.05
_exptl_crystal_size_min 0.03
_refine_diff_density_max 1.075
_refine_diff_density_min -0.767
_refine_diff_density_rms 0.196
_refine_ls_extinction_method none
_refine_ls_goodness_of_fit_ref 1.056
_refine_ls_hydrogen_treatment constr
_refine_ls_matrix_type full
_refine_ls_number_parameters 219
_refine_ls_number_reflns 3414
_refine_ls_number_restraints 0
_refine_ls_restrained_S_all 1.056
_refine_ls_R_factor_all 0.0854
_refine_ls_R_factor_gt 0.0535
_refine_ls_shift/su_max 0.001
_refine_ls_shift/su_mean 0.000
_refine_ls_structure_factor_coef Fsqd
_refine_ls_weighting_details 'calc w=1/[\s^2^(Fo^2^)+(0.0810P)^2^+0.0000P] where P=(Fo^2^+2Fc^2^)/3'
_refine_ls_weighting_scheme calc
_refine_ls_wR_factor_gt 0.1265
_refine_ls_wR_factor_ref 0.1625
_reflns_number_gt 2329
_reflns_number_total 3414
_reflns_threshold_expression >2sigma(I)
_cod_data_source_file c4ce02428a2.cif
_cod_data_source_block 8decam
_cod_depositor_comments
;
The following automatic conversions were performed:

'_symmetry_cell_setting' value 'Monoclinic' changed to 'monoclinic'
according to
/usr/data/users/saulius/crontab/automatic-downloads/rss-feeds/RSC/lib/dictionaries/cif_core.dic
dictionary named 'cif_core.dic' version 2.4.2 from 2011-04-26.

Automatic conversion script
Id: cif_fix_values 3008 2015-01-20 13:52:24Z robertas 

 Adding full bibliography for 7219431--7219434.cif.
;
_cod_original_cell_volume 1572.6(6)
_cod_original_sg_symbol_Hall '-p 2yn'
_cod_original_sg_symbol_H-M P2(1)/n
_cod_database_code 7219431

loop_
_symmetry_equiv_pos_as_xyz
'x, y, z'
'-x+1/2, y+1/2, -z+1/2'
'-x, -y, -z'
'x-1/2, -y-1/2, z-1/2'

loop_
_atom_site_label
_atom_site_type_symbol
_atom_site_fract_x
_atom_site_fract_y
_atom_site_fract_z
_atom_site_U_iso_or_equiv
_atom_site_adp_type
_atom_site_occupancy
_atom_site_symmetry_multiplicity
_atom_site_calc_flag
_atom_site_refinement_flags
Cu1 Cu 1.26026(5) 0.12372(3) 0.96733(5) 0.0148(2) Uani 1 1 d .
S1 S 0.75882(11) 0.17769(7) 0.46960(12) 0.0175(3) Uani 1 1 d .
O1 O 1.0894(3) 0.16263(18) 1.0414(3) 0.0206(7) Uani 1 1 d .
O2 O 1.1076(3) 0.0364(2) 1.1079(4) 0.0336(9) Uani 1 1 d .
O3 O 1.4213(3) 0.07317(18) 0.8974(3) 0.0178(7) Uani 1 1 d .
O4 O 1.4855(3) 0.19751(18) 0.8514(3) 0.0246(8) Uani 1 1 d .
N1 N 1.1594(4) 0.1297(2) 0.7803(4) 0.0156(8) Uani 1 1 d .
N2 N 0.9920(4) 0.1261(2) 0.6167(4) 0.0130(8) Uani 1 1 d .
N3 N 0.5230(4) 0.1311(2) 0.3240(4) 0.0140(8) Uani 1 1 d .
N4 N 0.3655(4) 0.1410(2) 0.1477(4) 0.0160(8) Uani 1 1 d .
C1 C 1.0368(4) 0.0988(3) 0.7420(4) 0.0136(9) Uani 1 1 d .
H1 H 0.9876 0.0626 0.7951 0.016 Uiso 1 1 calc R
C2 C 1.1936(5) 0.1791(2) 0.6753(5) 0.0176(10) Uani 1 1 d .
H2 H 1.2766 0.2096 0.6756 0.021 Uiso 1 1 calc R
C3 C 1.0931(5) 0.1778(3) 0.5733(5) 0.0191(10) Uani 1 1 d .
H3 H 1.0907 0.2060 0.4887 0.023 Uiso 1 1 calc R
C4 C 0.8672(4) 0.1033(3) 0.5392(5) 0.0152(9) Uani 1 1 d .
C5 C 0.8158(5) 0.0282(3) 0.5142(5) 0.0202(10) Uani 1 1 d .
H5 H 0.8621 -0.0193 0.5456 0.024 Uiso 1 1 calc R
C6 C 0.6855(5) 0.0292(3) 0.4360(5) 0.0191(10) Uani 1 1 d .
H6 H 0.6340 -0.0173 0.4081 0.023 Uiso 1 1 calc R
C7 C 0.6436(4) 0.1059(3) 0.4061(4) 0.0154(9) Uani 1 1 d .
C8 C 0.4809(4) 0.1050(3) 0.1951(5) 0.0166(10) Uani 1 1 d .
H8 H 0.5284 0.0660 0.1459 0.020 Uiso 1 1 calc R
C9 C 0.4290(5) 0.1895(3) 0.3592(5) 0.0206(10) Uani 1 1 d .
H9 H 0.4323 0.2200 0.4416 0.025 Uiso 1 1 calc R
C10 C 0.3326(5) 0.1936(3) 0.2513(5) 0.0176(10) Uani 1 1 d .
H10 H 0.2535 0.2274 0.2463 0.021 Uiso 1 1 calc R
C11 C 1.0432(5) 0.1012(3) 1.1013(5) 0.0219(11) Uani 1 1 d .
C12 C 0.9068(5) 0.1111(3) 1.1608(6) 0.0336(13) Uani 1 1 d .
H12A H 0.8879 0.0638 1.2153 0.050 Uiso 1 1 calc R
H12B H 0.8332 0.1175 1.0862 0.050 Uiso 1 1 calc R
H12C H 0.9100 0.1586 1.2198 0.050 Uiso 1 1 calc R
C13 C 1.5083(5) 0.1241(3) 0.8561(5) 0.0180(10) Uani 1 1 d .
C14 C 1.6429(5) 0.0913(3) 0.8133(6) 0.0297(12) Uani 1 1 d .
H14A H 1.6294 0.0721 0.7183 0.045 Uiso 1 1 calc R
H14B H 1.6735 0.0469 0.8741 0.045 Uiso 1 1 calc R
H14C H 1.7134 0.1335 0.8198 0.045 Uiso 1 1 calc R

loop_
_atom_site_aniso_label
_atom_site_aniso_U_11
_atom_site_aniso_U_22
_atom_site_aniso_U_33
_atom_site_aniso_U_23
_atom_site_aniso_U_13
_atom_site_aniso_U_12
Cu1 0.0145(3) 0.0151(3) 0.0143(3) -0.0002(2) -0.0016(2) 0.0005(2)
S1 0.0178(6) 0.0144(6) 0.0192(6) -0.0005(5) -0.0042(5) 0.0008(4)
O1 0.0202(17) 0.0191(17) 0.0221(18) 0.0017(14) 0.0000(14) 0.0002(14)
O2 0.028(2) 0.0194(18) 0.054(3) 0.0083(17) 0.0108(18) 0.0035(15)
O3 0.0165(16) 0.0180(16) 0.0185(17) -0.0012(13) -0.0004(13) 0.0019(13)
O4 0.0275(19) 0.0176(17) 0.028(2) -0.0041(14) -0.0039(15) 0.0039(14)
N1 0.0157(19) 0.019(2) 0.0120(19) 0.0010(15) 0.0008(15) -0.0006(15)
N2 0.0131(18) 0.0138(19) 0.0119(19) -0.0011(14) -0.0009(15) 0.0004(14)
N3 0.0142(19) 0.0155(19) 0.0125(19) -0.0011(15) 0.0019(15) 0.0009(15)
N4 0.018(2) 0.0164(19) 0.014(2) 0.0001(15) 0.0016(16) -0.0012(15)
C1 0.011(2) 0.015(2) 0.014(2) -0.0001(17) -0.0006(17) 0.0018(17)
C2 0.017(2) 0.015(2) 0.020(2) 0.0096(19) -0.0001(19) -0.0031(18)
C3 0.022(2) 0.017(2) 0.018(2) 0.0014(18) -0.0014(19) -0.0026(19)
C4 0.016(2) 0.015(2) 0.014(2) -0.0019(17) -0.0007(18) 0.0038(17)
C5 0.022(2) 0.016(2) 0.022(3) -0.0014(19) -0.001(2) 0.0054(19)
C6 0.018(2) 0.020(2) 0.019(2) -0.0042(19) 0.0003(19) 0.0004(19)
C7 0.016(2) 0.020(2) 0.010(2) -0.0027(18) -0.0015(18) -0.0027(18)
C8 0.013(2) 0.019(2) 0.017(2) -0.0014(18) -0.0029(18) -0.0032(18)
C9 0.023(2) 0.017(2) 0.021(3) -0.0029(19) -0.001(2) 0.0039(19)
C10 0.018(2) 0.016(2) 0.019(2) -0.0003(18) -0.0012(19) 0.0033(18)
C11 0.020(2) 0.026(3) 0.020(3) -0.001(2) 0.004(2) -0.001(2)
C12 0.030(3) 0.035(3) 0.039(3) 0.004(2) 0.021(3) 0.008(2)
C13 0.021(2) 0.021(2) 0.010(2) -0.0037(18) -0.0077(19) 0.0002(19)
C14 0.025(3) 0.032(3) 0.034(3) 0.001(2) 0.010(2) 0.001(2)

loop_
_atom_type_symbol
_atom_type_description
_atom_type_scat_dispersion_real
_atom_type_scat_dispersion_imag
_atom_type_scat_source
C C 0.0033 0.0016 'International Tables Vol C Tables 4.2.6.8 and 6.1.1.4'
H H 0.0000 0.0000 'International Tables Vol C Tables 4.2.6.8 and 6.1.1.4'
N N 0.0061 0.0033 'International Tables Vol C Tables 4.2.6.8 and 6.1.1.4'
O O 0.0106 0.0060 'International Tables Vol C Tables 4.2.6.8 and 6.1.1.4'
S S 0.1246 0.1234 'International Tables Vol C Tables 4.2.6.8 and 6.1.1.4'
Cu Cu 0.3201 1.2651 'International Tables Vol C Tables 4.2.6.8 and 6.1.1.4'

loop_
_geom_angle_atom_site_label_1
_geom_angle_atom_site_label_2
_geom_angle_atom_site_label_3
_geom_angle
_geom_angle_site_symmetry_1
_geom_angle_site_symmetry_3
O3 Cu1 O1 173.55(13) . .
O3 Cu1 N4 90.50(14) . 1_656
O1 Cu1 N4 90.54(14) . 1_656
O3 Cu1 N1 92.54(14) . .
O1 Cu1 N1 87.67(14) . .
N4 Cu1 N1 168.53(15) 1_656 .
C7 S1 C4 89.5(2) . .
C11 O1 Cu1 103.8(3) . .
C13 O3 Cu1 112.7(3) . .
C1 N1 C2 106.9(4) . .
C1 N1 Cu1 126.6(3) . .
C2 N1 Cu1 125.5(3) . .
C1 N2 C3 107.9(3) . .
C1 N2 C4 125.9(4) . .
C3 N2 C4 126.1(4) . .
C8 N3 C9 107.5(4) . .
C8 N3 C7 126.3(4) . .
C9 N3 C7 126.1(4) . .
C8 N4 C10 105.8(4) . .
C8 N4 Cu1 127.0(3) . 1_454
C10 N4 Cu1 127.2(3) . 1_454
N1 C1 N2 109.7(4) . .
N1 C1 H1 125.1 . .
N2 C1 H1 125.2 . .
C3 C2 N1 109.9(4) . .
C3 C2 H2 125.1 . .
N1 C2 H2 125.1 . .
C2 C3 N2 105.6(4) . .
C2 C3 H3 127.2 . .
N2 C3 H3 127.2 . .
C5 C4 N2 128.5(4) . .
C5 C4 S1 113.1(3) . .
N2 C4 S1 118.4(3) . .
C4 C5 C6 112.4(4) . .
C4 C5 H5 123.8 . .
C6 C5 H5 123.8 . .
C7 C6 C5 111.0(4) . .
C7 C6 H6 124.5 . .
C5 C6 H6 124.5 . .
C6 C7 N3 127.7(4) . .
C6 C7 S1 114.0(3) . .
N3 C7 S1 118.1(3) . .
N4 C8 N3 110.9(4) . .
N4 C8 H8 124.6 . .
N3 C8 H8 124.6 . .
C10 C9 N3 105.3(4) . .
C10 C9 H9 127.3 . .
N3 C9 H9 127.3 . .
C9 C10 N4 110.5(4) . .
C9 C10 H10 124.8 . .
N4 C10 H10 124.8 . .
O2 C11 O1 121.8(4) . .
O2 C11 C12 121.9(5) . .
O1 C11 C12 116.2(4) . .
C11 C12 H12A 109.5 . .
C11 C12 H12B 109.5 . .
H12A C12 H12B 109.5 . .
C11 C12 H12C 109.5 . .
H12A C12 H12C 109.5 . .
H12B C12 H12C 109.5 . .
O4 C13 O3 123.0(4) . .
O4 C13 C14 120.3(4) . .
O3 C13 C14 116.7(4) . .
C13 C14 H14A 109.5 . .
C13 C14 H14B 109.5 . .
H14A C14 H14B 109.5 . .
C13 C14 H14C 109.5 . .
H14A C14 H14C 109.5 . .
H14B C14 H14C 109.5 . .

loop_
_geom_bond_atom_site_label_1
_geom_bond_atom_site_label_2
_geom_bond_distance
_geom_bond_site_symmetry_2
Cu1 O3 1.946(3) .
Cu1 O1 1.969(3) .
Cu1 N4 1.979(4) 1_656
Cu1 N1 1.998(4) .
S1 C7 1.718(4) .
S1 C4 1.728(4) .
O1 C11 1.281(6) .
O2 C11 1.249(6) .
O3 C13 1.286(6) .
O4 C13 1.247(5) .
N1 C1 1.319(5) .
N1 C2 1.378(5) .
N2 C1 1.343(5) .
N2 C3 1.396(6) .
N2 C4 1.422(5) .
N3 C8 1.362(5) .
N3 C9 1.397(6) .
N3 C7 1.422(5) .
N4 C8 1.317(5) .
N4 C10 1.396(6) .
N4 Cu1 1.979(4) 1_454
C1 H1 0.9500 .
C2 C3 1.331(6) .
C2 H2 0.9500 .
C3 H3 0.9500 .
C4 C5 1.364(6) .
C5 C6 1.417(6) .
C5 H5 0.9500 .
C6 C7 1.369(6) .
C6 H6 0.9500 .
C8 H8 0.9500 .
C9 C10 1.348(6) .
C9 H9 0.9500 .
C10 H10 0.9500 .
C11 C12 1.494(7) .
C12 H12A 0.9800 .
C12 H12B 0.9800 .
C12 H12C 0.9800 .
C13 C14 1.503(7) .
C14 H14A 0.9800 .
C14 H14B 0.9800 .
C14 H14C 0.9800 .

loop_
_geom_torsion_atom_site_label_1
_geom_torsion_atom_site_label_2
_geom_torsion_atom_site_label_3
_geom_torsion_atom_site_label_4
_geom_torsion
_geom_torsion_site_symmetry_1
O3 Cu1 O1 C11 16.3(13) .
N4 Cu1 O1 C11 -83.0(3) 1_656
N1 Cu1 O1 C11 108.3(3) .
O1 Cu1 O3 C13 178.3(10) .
N4 Cu1 O3 C13 -82.4(3) 1_656
N1 Cu1 O3 C13 86.6(3) .
O3 Cu1 N1 C1 122.5(4) .
O1 Cu1 N1 C1 -51.0(4) .
N4 Cu1 N1 C1 -132.2(7) 1_656
O3 Cu1 N1 C2 -70.2(4) .
O1 Cu1 N1 C2 116.3(4) .
N4 Cu1 N1 C2 35.1(10) 1_656
C2 N1 C1 N2 0.3(5) .
Cu1 N1 C1 N2 169.5(3) .
C3 N2 C1 N1 -0.1(5) .
C4 N2 C1 N1 177.0(4) .
C1 N1 C2 C3 -0.5(5) .
Cu1 N1 C2 C3 -169.9(3) .
N1 C2 C3 N2 0.5(5) .
C1 N2 C3 C2 -0.2(5) .
C4 N2 C3 C2 -177.3(4) .
C1 N2 C4 C5 -47.1(7) .
C3 N2 C4 C5 129.4(5) .
C1 N2 C4 S1 130.5(4) .
C3 N2 C4 S1 -53.0(6) .
C7 S1 C4 C5 -0.1(4) .
C7 S1 C4 N2 -178.1(4) .
N2 C4 C5 C6 178.0(4) .
S1 C4 C5 C6 0.3(5) .
C4 C5 C6 C7 -0.4(6) .
C5 C6 C7 N3 176.4(4) .
C5 C6 C7 S1 0.3(5) .
C8 N3 C7 C6 -50.4(7) .
C9 N3 C7 C6 132.2(5) .
C8 N3 C7 S1 125.5(4) .
C9 N3 C7 S1 -51.9(6) .
C4 S1 C7 C6 -0.1(4) .
C4 S1 C7 N3 -176.6(4) .
C10 N4 C8 N3 0.6(5) .
Cu1 N4 C8 N3 -179.2(3) 1_454
C9 N3 C8 N4 -1.6(5) .
C7 N3 C8 N4 -179.4(4) .
C8 N3 C9 C10 2.0(5) .
C7 N3 C9 C10 179.8(4) .
N3 C9 C10 N4 -1.7(5) .
C8 N4 C10 C9 0.8(5) .
Cu1 N4 C10 C9 -179.5(3) 1_454
Cu1 O1 C11 O2 2.9(5) .
Cu1 O1 C11 C12 -176.2(4) .
Cu1 O3 C13 O4 -5.5(5) .
Cu1 O3 C13 C14 174.1(3) .
